data_7207362
loop_
_publ_author_name
'Zhang, Ming-Yang'
'Shan, Wei-Jun'
'Han, Zheng-Bo'

_publ_section_title
;
 Syntheses and magnetic properties of three Mn(ii) coordination polymers
 based on a tripodal flexible ligand
;
_journal_issue 5
_journal_name_full CrystEngComm
_journal_page_first 1568
_journal_paper_doi 10.1039/c1ce06213a
_journal_volume 14
_journal_year 2012
_chemical_formula_sum 'C48 H78 Mn3 N12 O24'
_chemical_formula_weight 1372.04
_chemical_name_systematic
;
?
;
_space_group_IT_number 14
_symmetry_cell_setting monoclinic
_symmetry_space_group_name_Hall '-P 2yn'
_symmetry_space_group_name_H-M 'P 1 21/n 1'
_atom_sites_solution_hydrogens geom
_atom_sites_solution_primary direct
_atom_sites_solution_secondary difmap
_audit_creation_method SHELXL-97
_cell_angle_alpha 90.00
_cell_angle_beta 94.401(6)
_cell_angle_gamma 90.00
_cell_formula_units_Z 2
_cell_length_a 14.3147(15)
_cell_length_b 12.5692(13)
_cell_length_c 17.753(2)
_cell_measurement_temperature 293(2)
_cell_volume 3184.8(6)
_computing_cell_refinement 'Bruker SAINT'
_computing_data_collection 'Bruker APEX2'
_computing_data_reduction 'Bruker SAINT'
_computing_molecular_graphics 'Bruker SHELXTL'
_computing_publication_material 'Bruker SHELXTL'
_computing_structure_refinement 'SHELXL-97 (Sheldrick, 2008)'
_computing_structure_solution 'SHELXS-97 (Sheldrick, 2008)'
_diffrn_ambient_temperature 293(2)
_diffrn_measured_fraction_theta_full 1.000
_diffrn_measured_fraction_theta_max 1.000
_diffrn_measurement_device_type 'Bruker APEX area-detector diffractometer'
_diffrn_measurement_method '\f and \w scan'
_diffrn_radiation_monochromator graphite
_diffrn_radiation_source 'fine-focus sealed tube'
_diffrn_radiation_type MoK\a
_diffrn_radiation_wavelength 0.71073
_diffrn_reflns_av_R_equivalents 0.0268
_diffrn_reflns_av_sigmaI/netI 0.0224
_diffrn_reflns_limit_h_max 17
_diffrn_reflns_limit_h_min -16
_diffrn_reflns_limit_k_max 15
_diffrn_reflns_limit_k_min -15
_diffrn_reflns_limit_l_max 21
_diffrn_reflns_limit_l_min -21
_diffrn_reflns_number 26699
_diffrn_reflns_theta_full 26.00
_diffrn_reflns_theta_max 26.00
_diffrn_reflns_theta_min 1.90
_diffrn_standards_decay_% 0
_diffrn_standards_interval_time 0
_diffrn_standards_number 0
_exptl_absorpt_coefficient_mu 0.670
_exptl_absorpt_correction_T_max 0.8471
_exptl_absorpt_correction_T_min 0.7905
_exptl_absorpt_correction_type multi-scan
_exptl_crystal_colour colorless
_exptl_crystal_density_diffrn 1.431
_exptl_crystal_density_method 'not measured'
_exptl_crystal_description block
_exptl_crystal_F_000 1434
_exptl_crystal_size_max 0.37
_exptl_crystal_size_mid 0.33
_exptl_crystal_size_min 0.26
_refine_diff_density_max 0.863
_refine_diff_density_min -0.712
_refine_diff_density_rms 0.055
_refine_ls_extinction_method none
_refine_ls_goodness_of_fit_ref 1.034
_refine_ls_hydrogen_treatment constr
_refine_ls_matrix_type full
_refine_ls_number_parameters 397
_refine_ls_number_reflns 6262
_refine_ls_number_restraints 0
_refine_ls_restrained_S_all 1.034
_refine_ls_R_factor_all 0.0474
_refine_ls_R_factor_gt 0.0398
_refine_ls_shift/su_max 0.004
_refine_ls_shift/su_mean 0.000
_refine_ls_structure_factor_coef Fsqd
_refine_ls_weighting_details 'calc w=1/[\s^2^(Fo^2^)+(0.0477P)^2^+3.0458P] where P=(Fo^2^+2Fc^2^)/3'
_refine_ls_weighting_scheme calc
_refine_ls_wR_factor_gt 0.1022
_refine_ls_wR_factor_ref 0.1076
_reflns_number_gt 5374
_reflns_number_total 6262
_reflns_threshold_expression >2sigma(I)
_cod_data_source_file c1ce06213a.txt
_cod_data_source_block 2
_cod_original_sg_symbol_H-M P2(1)/n
_cod_database_code 7207362

loop_
_symmetry_equiv_pos_as_xyz
'x, y, z'
'-x+1/2, y+1/2, -z+1/2'
'-x, -y, -z'
'x-1/2, -y-1/2, z-1/2'

loop_
_atom_site_label
_atom_site_type_symbol
_atom_site_fract_x
_atom_site_fract_y
_atom_site_fract_z
_atom_site_U_iso_or_equiv
_atom_site_adp_type
_atom_site_occupancy
_atom_site_symmetry_multiplicity
_atom_site_calc_flag
_atom_site_refinement_flags
Mn1 Mn 0.83309(2) 0.56594(3) 0.145332(19) 0.03183(11) Uani 1 1 d .
Mn2 Mn 1.0000 0.5000 0.0000 0.02617(12) Uani 1 2 d S
C1 C 1.06559(16) 0.04381(18) 0.18315(13) 0.0336(5) Uani 1 1 d .
C2 C 1.14420(17) -0.05856(18) 0.28645(13) 0.0346(5) Uani 1 1 d .
C3 C 1.17876(16) 0.13073(18) 0.27275(13) 0.0345(5) Uani 1 1 d .
C4 C 1.09654(17) 0.23411(17) 0.17097(13) 0.0349(5) Uani 1 1 d .
H4A H 1.0813 0.2218 0.1175 0.042 Uiso 1 1 calc R
H4B H 1.1517 0.2791 0.1764 0.042 Uiso 1 1 calc R
C5 C 1.01606(18) 0.28954(19) 0.20402(14) 0.0392(5) Uani 1 1 d .
H5A H 1.0357 0.3115 0.2552 0.047 Uiso 1 1 calc R
H5B H 0.9650 0.2393 0.2068 0.047 Uiso 1 1 calc R
C6 C 0.98026(16) 0.38616(17) 0.15956(12) 0.0314(5) Uani 1 1 d .
C7 C 1.02413(17) -0.14300(18) 0.19991(14) 0.0384(5) Uani 1 1 d .
H7A H 0.9606 -0.1204 0.1851 0.046 Uiso 1 1 calc R
H7B H 1.0218 -0.1914 0.2423 0.046 Uiso 1 1 calc R
C8 C 1.06305(18) -0.20123(19) 0.13467(15) 0.0414(6) Uani 1 1 d .
H8A H 1.1276 -0.2209 0.1488 0.050 Uiso 1 1 calc R
H8B H 1.0629 -0.1536 0.0917 0.050 Uiso 1 1 calc R
C9 C 1.00796(17) -0.30057(17) 0.11155(14) 0.0352(5) Uani 1 1 d .
C10 C 1.26214(17) 0.0272(2) 0.37382(13) 0.0379(5) Uani 1 1 d .
H10A H 1.3150 0.0731 0.3659 0.045 Uiso 1 1 calc R
H10B H 1.2852 -0.0450 0.3799 0.045 Uiso 1 1 calc R
C11 C 1.2182(2) 0.0612(2) 0.44472(14) 0.0502(7) Uani 1 1 d .
H11A H 1.2147 0.1382 0.4454 0.060 Uiso 1 1 calc R
H11B H 1.1546 0.0341 0.4425 0.060 Uiso 1 1 calc R
C12 C 1.26903(16) 0.02452(18) 0.51754(13) 0.0342(5) Uani 1 1 d .
C13 C 0.7150(2) 0.5101(3) 0.3831(2) 0.0619(8) Uani 1 1 d .
H13A H 0.7328 0.4664 0.3422 0.093 Uiso 1 1 calc R
H13B H 0.6504 0.4976 0.3912 0.093 Uiso 1 1 calc R
H13C H 0.7533 0.4928 0.4282 0.093 Uiso 1 1 calc R
C14 C 0.7041(3) 0.6984(3) 0.42216(17) 0.0680(9) Uani 1 1 d .
H14A H 0.7143 0.7695 0.4048 0.102 Uiso 1 1 calc R
H14B H 0.7428 0.6858 0.4679 0.102 Uiso 1 1 calc R
H14C H 0.6394 0.6900 0.4318 0.102 Uiso 1 1 calc R
C15 C 0.7846(3) 0.7633(2) 0.28578(19) 0.0647(9) Uani 1 1 d .
H15A H 0.8119 0.7694 0.2382 0.097 Uiso 1 1 calc R
H15B H 0.8273 0.7913 0.3253 0.097 Uiso 1 1 calc R
H15C H 0.7271 0.8028 0.2838 0.097 Uiso 1 1 calc R
C16 C 0.76518(19) 0.6486(2) 0.30140(15) 0.0455(6) Uani 1 1 d .
C17 C 0.5332(3) 0.6997(5) -0.0250(3) 0.119(2) Uani 1 1 d .
H17A H 0.4781 0.7354 -0.0105 0.178 Uiso 1 1 calc R
H17B H 0.5165 0.6303 -0.0443 0.178 Uiso 1 1 calc R
H17C H 0.5608 0.7402 -0.0633 0.178 Uiso 1 1 calc R
C18 C 0.5579(3) 0.6299(5) 0.1125(3) 0.123(2) Uani 1 1 d .
H18A H 0.6062 0.6247 0.1529 0.185 Uiso 1 1 calc R
H18B H 0.5366 0.5598 0.0980 0.185 Uiso 1 1 calc R
H18C H 0.5064 0.6703 0.1290 0.185 Uiso 1 1 calc R
C19 C 0.7214(4) 0.7663(3) -0.0155(2) 0.1031(16) Uani 1 1 d .
H19A H 0.7190 0.7182 -0.0576 0.155 Uiso 1 1 calc R
H19B H 0.7852 0.7869 -0.0025 0.155 Uiso 1 1 calc R
H19C H 0.6847 0.8284 -0.0289 0.155 Uiso 1 1 calc R
C20 C 0.6815(4) 0.7106(3) 0.0532(3) 0.0941(15) Uani 1 1 d .
C21 C 0.5440(3) 0.9725(5) 0.1135(3) 0.1090(17) Uani 1 1 d .
H21A H 0.5441 0.9221 0.0729 0.164 Uiso 1 1 calc R
H21B H 0.5797 0.9447 0.1571 0.164 Uiso 1 1 calc R
H21C H 0.5713 1.0381 0.0985 0.164 Uiso 1 1 calc R
C22 C 0.4231(3) 1.0716(3) 0.1956(2) 0.0928(13) Uani 1 1 d .
H22A H 0.3752 1.1236 0.1836 0.139 Uiso 1 1 calc R
H22B H 0.4830 1.1063 0.2017 0.139 Uiso 1 1 calc R
H22C H 0.4111 1.0361 0.2418 0.139 Uiso 1 1 calc R
C23 C 0.2819(3) 0.9594(4) 0.1248(3) 0.0839(12) Uani 1 1 d .
H23A H 0.2813 1.0142 0.1624 0.126 Uiso 1 1 calc R
H23B H 0.2594 0.8941 0.1449 0.126 Uiso 1 1 calc R
H23C H 0.2421 0.9797 0.0812 0.126 Uiso 1 1 calc R
C24 C 0.3988(8) 0.9408(4) 0.0985(3) 0.177(4) Uani 1 1 d .
N1 N 1.11673(13) 0.13141(14) 0.20940(11) 0.0318(4) Uani 1 1 d .
N2 N 1.08078(14) -0.04887(14) 0.22422(11) 0.0336(4) Uani 1 1 d .
N3 N 1.19378(14) 0.03281(15) 0.30701(10) 0.0337(4) Uani 1 1 d .
N4 N 0.72810(16) 0.62220(19) 0.36430(13) 0.0492(5) Uani 1 1 d .
N5 N 0.5996(3) 0.6893(4) 0.0400(3) 0.1146(16) Uani 1 1 d .
N6 N 0.4234(5) 0.9965(3) 0.1365(2) 0.139(2) Uani 1 1 d .
O1 O 1.01172(14) 0.04803(15) 0.12773(11) 0.0536(5) Uani 1 1 d .
O2 O 1.15618(15) -0.14088(14) 0.32046(11) 0.0535(5) Uani 1 1 d .
O3 O 1.21847(14) 0.20996(14) 0.29606(11) 0.0546(5) Uani 1 1 d .
O4 O 1.02164(13) 0.41202(14) 0.10352(10) 0.0444(4) Uani 1 1 d .
O5 O 0.91087(13) 0.43182(14) 0.18395(10) 0.0447(4) Uani 1 1 d .
O6 O 0.94052(13) -0.32282(15) 0.14992(11) 0.0507(5) Uani 1 1 d .
O7 O 1.03409(13) -0.35171(14) 0.05703(11) 0.0477(4) Uani 1 1 d .
O8 O 1.34702(11) -0.02291(13) 0.51685(9) 0.0357(4) Uani 1 1 d .
O9 O 1.22942(13) 0.03662(15) 0.57691(10) 0.0463(4) Uani 1 1 d .
O10 O 0.78455(15) 0.57733(15) 0.25546(11) 0.0546(5) Uani 1 1 d .
O11 O 0.73104(16) 0.69299(18) 0.11187(13) 0.0673(6) Uani 1 1 d .
O12 O 0.4007(2) 0.8750(3) 0.0504(2) 0.1232(13) Uani 1 1 d .

loop_
_atom_site_aniso_label
_atom_site_aniso_U_11
_atom_site_aniso_U_22
_atom_site_aniso_U_33
_atom_site_aniso_U_23
_atom_site_aniso_U_13
_atom_site_aniso_U_12
Mn1 0.0353(2) 0.02801(18) 0.03213(19) -0.00320(13) 0.00230(14) 0.00067(13)
Mn2 0.0325(2) 0.0221(2) 0.0237(2) 0.00046(17) 0.00122(17) -0.00078(17)
C1 0.0354(12) 0.0281(11) 0.0364(12) -0.0022(9) -0.0041(10) 0.0027(9)
C2 0.0426(13) 0.0284(11) 0.0321(11) -0.0011(9) -0.0009(10) 0.0019(9)
C3 0.0372(12) 0.0293(11) 0.0359(12) -0.0016(9) -0.0038(9) -0.0004(9)
C4 0.0413(13) 0.0262(11) 0.0368(12) 0.0065(9) 0.0004(10) 0.0010(9)
C5 0.0510(14) 0.0327(12) 0.0346(12) 0.0095(10) 0.0073(10) 0.0077(11)
C6 0.0376(12) 0.0259(11) 0.0300(11) 0.0016(9) -0.0022(9) 0.0007(9)
C7 0.0410(13) 0.0265(11) 0.0469(14) -0.0057(10) -0.0010(10) -0.0071(10)
C8 0.0419(13) 0.0299(12) 0.0521(15) -0.0102(11) 0.0018(11) -0.0054(10)
C9 0.0381(13) 0.0240(10) 0.0420(13) -0.0020(9) -0.0069(10) 0.0006(9)
C10 0.0394(13) 0.0398(13) 0.0327(12) -0.0009(10) -0.0082(10) 0.0046(10)
C11 0.0552(16) 0.0576(17) 0.0363(13) -0.0028(12) -0.0063(12) 0.0225(13)
C12 0.0374(12) 0.0299(11) 0.0340(12) -0.0013(9) -0.0044(10) -0.0008(9)
C13 0.0585(19) 0.0609(19) 0.068(2) 0.0088(16) 0.0152(15) -0.0009(15)
C14 0.089(2) 0.071(2) 0.0462(17) -0.0109(15) 0.0198(16) 0.0126(18)
C15 0.089(2) 0.0478(17) 0.0601(19) -0.0042(14) 0.0248(17) 0.0012(16)
C16 0.0450(14) 0.0505(15) 0.0409(14) -0.0027(12) 0.0033(11) 0.0091(12)
C17 0.088(3) 0.176(5) 0.087(3) -0.039(3) -0.031(2) 0.055(3)
C18 0.088(3) 0.174(6) 0.113(4) -0.021(4) 0.045(3) -0.007(3)
C19 0.179(5) 0.067(2) 0.065(2) 0.002(2) 0.023(3) -0.006(3)
C20 0.107(3) 0.068(2) 0.102(3) -0.037(2) -0.026(3) 0.045(2)
C21 0.046(2) 0.169(5) 0.111(4) -0.002(3) 0.003(2) -0.015(3)
C22 0.113(3) 0.079(3) 0.083(3) -0.022(2) -0.018(2) 0.012(2)
C23 0.058(2) 0.104(3) 0.094(3) 0.007(2) 0.029(2) 0.002(2)
C24 0.401(14) 0.078(3) 0.051(3) -0.004(3) 0.004(5) -0.016(5)
N1 0.0362(10) 0.0228(9) 0.0354(10) 0.0008(7) -0.0049(8) 0.0009(7)
N2 0.0406(11) 0.0225(9) 0.0366(10) -0.0034(8) -0.0039(8) -0.0024(8)
N3 0.0400(11) 0.0294(9) 0.0301(10) -0.0010(8) -0.0076(8) 0.0011(8)
N4 0.0526(13) 0.0531(14) 0.0429(12) -0.0056(10) 0.0093(10) 0.0071(11)
N5 0.082(2) 0.128(3) 0.126(3) -0.049(3) -0.039(2) 0.046(2)
N6 0.290(7) 0.070(2) 0.052(2) -0.0097(18) -0.019(3) 0.005(3)
O1 0.0597(12) 0.0401(10) 0.0558(12) 0.0019(8) -0.0287(10) -0.0024(9)
O2 0.0753(13) 0.0318(9) 0.0510(11) 0.0113(8) -0.0112(10) -0.0021(9)
O3 0.0669(13) 0.0333(9) 0.0594(12) -0.0005(8) -0.0223(10) -0.0139(9)
O4 0.0483(10) 0.0466(10) 0.0388(9) 0.0188(8) 0.0075(8) 0.0096(8)
O5 0.0517(11) 0.0382(9) 0.0450(10) 0.0061(8) 0.0095(8) 0.0132(8)
O6 0.0538(11) 0.0416(10) 0.0575(11) -0.0136(9) 0.0093(9) -0.0173(9)
O7 0.0543(11) 0.0342(9) 0.0548(11) -0.0158(8) 0.0052(9) -0.0069(8)
O8 0.0327(8) 0.0389(9) 0.0347(8) 0.0029(7) -0.0013(7) 0.0031(7)
O9 0.0477(10) 0.0540(11) 0.0378(10) 0.0009(8) 0.0061(8) 0.0090(8)
O10 0.0753(14) 0.0472(11) 0.0436(10) -0.0037(9) 0.0197(10) 0.0130(10)
O11 0.0750(15) 0.0624(13) 0.0611(13) -0.0085(11) -0.0163(11) 0.0291(11)
O12 0.099(2) 0.156(3) 0.116(2) -0.083(3) 0.0223(19) -0.016(2)

loop_
_atom_type_symbol
_atom_type_description
_atom_type_scat_dispersion_real
_atom_type_scat_dispersion_imag
_atom_type_scat_source
C C 0.0033 0.0016 'International Tables Vol C Tables 4.2.6.8 and 6.1.1.4'
H H 0.0000 0.0000 'International Tables Vol C Tables 4.2.6.8 and 6.1.1.4'
N N 0.0061 0.0033 'International Tables Vol C Tables 4.2.6.8 and 6.1.1.4'
O O 0.0106 0.0060 'International Tables Vol C Tables 4.2.6.8 and 6.1.1.4'
Mn Mn 0.3368 0.7283 'International Tables Vol C Tables 4.2.6.8 and 6.1.1.4'

loop_
_geom_angle_atom_site_label_1
_geom_angle_atom_site_label_2
_geom_angle_atom_site_label_3
_geom_angle
_geom_angle_site_symmetry_1
_geom_angle_site_symmetry_3
O6 Mn1 O5 98.91(8) 1_565 .
O6 Mn1 O10 102.22(8) 1_565 .
O5 Mn1 O10 87.51(7) . .
O6 Mn1 O11 89.79(9) 1_565 .
O5 Mn1 O11 170.42(9) . .
O10 Mn1 O11 86.72(8) . .
O6 Mn1 O9 149.67(7) 1_565 4_565
O5 Mn1 O9 91.57(7) . 4_565
O10 Mn1 O9 106.62(8) . 4_565
O11 Mn1 O9 82.77(8) . 4_565
O6 Mn1 O8 94.29(7) 1_565 4_565
O5 Mn1 O8 92.83(6) . 4_565
O10 Mn1 O8 163.24(7) . 4_565
O11 Mn1 O8 90.51(7) . 4_565
O9 Mn1 O8 56.62(6) 4_565 4_565
O6 Mn1 C12 122.11(8) 1_565 4_565
O5 Mn1 C12 94.31(7) . 4_565
O10 Mn1 C12 134.60(8) . 4_565
O11 Mn1 C12 84.35(8) . 4_565
O9 Mn1 C12 28.07(7) 4_565 4_565
O8 Mn1 C12 28.66(7) 4_565 4_565
O4 Mn2 O4 180.00(9) . 3_765
O4 Mn2 O7 88.24(7) . 3_755
O4 Mn2 O7 91.76(7) 3_765 3_755
O4 Mn2 O7 91.76(7) . 1_565
O4 Mn2 O7 88.24(7) 3_765 1_565
O7 Mn2 O7 180.00(9) 3_755 1_565
O4 Mn2 O8 91.72(6) . 4_565
O4 Mn2 O8 88.28(6) 3_765 4_565
O7 Mn2 O8 89.17(6) 3_755 4_565
O7 Mn2 O8 90.83(6) 1_565 4_565
O4 Mn2 O8 88.28(6) . 2_755
O4 Mn2 O8 91.72(6) 3_765 2_755
O7 Mn2 O8 90.83(6) 3_755 2_755
O7 Mn2 O8 89.17(6) 1_565 2_755
O8 Mn2 O8 180.00(8) 4_565 2_755
O1 C1 N2 122.2(2) . .
O1 C1 N1 122.0(2) . .
N2 C1 N1 115.80(19) . .
O2 C2 N2 122.5(2) . .
O2 C2 N3 122.0(2) . .
N2 C2 N3 115.48(19) . .
O3 C3 N1 122.2(2) . .
O3 C3 N3 122.1(2) . .
N1 C3 N3 115.67(19) . .
N1 C4 C5 110.68(19) . .
N1 C4 H4A 109.5 . .
C5 C4 H4A 109.5 . .
N1 C4 H4B 109.5 . .
C5 C4 H4B 109.5 . .
H4A C4 H4B 108.1 . .
C4 C5 C6 113.99(19) . .
C4 C5 H5A 108.8 . .
C6 C5 H5A 108.8 . .
C4 C5 H5B 108.8 . .
C6 C5 H5B 108.8 . .
H5A C5 H5B 107.6 . .
O4 C6 O5 126.7(2) . .
O4 C6 C5 117.7(2) . .
O5 C6 C5 115.6(2) . .
N2 C7 C8 112.6(2) . .
N2 C7 H7A 109.1 . .
C8 C7 H7A 109.1 . .
N2 C7 H7B 109.1 . .
C8 C7 H7B 109.1 . .
H7A C7 H7B 107.8 . .
C7 C8 C9 113.0(2) . .
C7 C8 H8A 109.0 . .
C9 C8 H8A 109.0 . .
C7 C8 H8B 109.0 . .
C9 C8 H8B 109.0 . .
H8A C8 H8B 107.8 . .
O7 C9 O6 126.7(2) . .
O7 C9 C8 117.1(2) . .
O6 C9 C8 116.2(2) . .
N3 C10 C11 111.2(2) . .
N3 C10 H10A 109.4 . .
C11 C10 H10A 109.4 . .
N3 C10 H10B 109.4 . .
C11 C10 H10B 109.4 . .
H10A C10 H10B 108.0 . .
C12 C11 C10 115.1(2) . .
C12 C11 H11A 108.5 . .
C10 C11 H11A 108.5 . .
C12 C11 H11B 108.5 . .
C10 C11 H11B 108.5 . .
H11A C11 H11B 107.5 . .
O9 C12 O8 121.7(2) . .
O9 C12 C11 117.9(2) . .
O8 C12 C11 120.3(2) . .
O9 C12 Mn1 58.33(12) . 4_666
O8 C12 Mn1 63.71(12) . 4_666
C11 C12 Mn1 169.41(19) . 4_666
N4 C13 H13A 109.5 . .
N4 C13 H13B 109.5 . .
H13A C13 H13B 109.5 . .
N4 C13 H13C 109.5 . .
H13A C13 H13C 109.5 . .
H13B C13 H13C 109.5 . .
N4 C14 H14A 109.5 . .
N4 C14 H14B 109.5 . .
H14A C14 H14B 109.5 . .
N4 C14 H14C 109.5 . .
H14A C14 H14C 109.5 . .
H14B C14 H14C 109.5 . .
C16 C15 H15A 109.5 . .
C16 C15 H15B 109.5 . .
H15A C15 H15B 109.5 . .
C16 C15 H15C 109.5 . .
H15A C15 H15C 109.5 . .
H15B C15 H15C 109.5 . .
O10 C16 N4 119.6(3) . .
O10 C16 C15 120.8(2) . .
N4 C16 C15 119.5(2) . .
N5 C17 H17A 109.5 . .
N5 C17 H17B 109.5 . .
H17A C17 H17B 109.5 . .
N5 C17 H17C 109.5 . .
H17A C17 H17C 109.5 . .
H17B C17 H17C 109.5 . .
N5 C18 H18A 109.5 . .
N5 C18 H18B 109.5 . .
H18A C18 H18B 109.5 . .
N5 C18 H18C 109.5 . .
H18A C18 H18C 109.5 . .
H18B C18 H18C 109.5 . .
C20 C19 H19A 109.5 . .
C20 C19 H19B 109.5 . .
H19A C19 H19B 109.5 . .
C20 C19 H19C 109.5 . .
H19A C19 H19C 109.5 . .
H19B C19 H19C 109.5 . .
N5 C20 O11 127.6(6) . .
N5 C20 C19 111.0(5) . .
O11 C20 C19 121.4(5) . .
N6 C21 H21A 109.5 . .
N6 C21 H21B 109.5 . .
H21A C21 H21B 109.5 . .
N6 C21 H21C 109.5 . .
H21A C21 H21C 109.5 . .
H21B C21 H21C 109.5 . .
N6 C22 H22A 109.5 . .
N6 C22 H22B 109.5 . .
H22A C22 H22B 109.5 . .
N6 C22 H22C 109.5 . .
H22A C22 H22C 109.5 . .
H22B C22 H22C 109.5 . .
C24 C23 H23A 109.5 . .
C24 C23 H23B 109.5 . .
H23A C23 H23B 109.5 . .
C24 C23 H23C 109.5 . .
H23A C23 H23C 109.5 . .
H23B C23 H23C 109.5 . .
N6 C24 O12 158.2(12) . .
N6 C24 C23 91.2(7) . .
O12 C24 C23 110.6(7) . .
C3 N1 C1 124.13(18) . .
C3 N1 C4 118.22(18) . .
C1 N1 C4 117.38(18) . .
C2 N2 C1 124.30(19) . .
C2 N2 C7 118.35(19) . .
C1 N2 C7 117.35(19) . .
C3 N3 C2 124.29(19) . .
C3 N3 C10 117.74(19) . .
C2 N3 C10 117.78(19) . .
C16 N4 C13 120.2(2) . .
C16 N4 C14 124.2(3) . .
C13 N4 C14 115.4(3) . .
C20 N5 C17 134.8(6) . .
C20 N5 C18 110.8(4) . .
C17 N5 C18 114.3(4) . .
C24 N6 C22 159.0(10) . .
C24 N6 C21 91.4(7) . .
C22 N6 C21 109.4(5) . .
C6 O4 Mn2 140.86(16) . .
C6 O5 Mn1 131.88(15) . .
C9 O6 Mn1 136.67(16) . 1_545
C9 O7 Mn2 137.80(17) . 1_545
C12 O8 Mn2 143.92(15) . 2_745
C12 O8 Mn1 87.64(13) . 4_666
Mn2 O8 Mn1 108.18(6) 2_745 4_666
C12 O9 Mn1 93.60(14) . 4_666
C16 O10 Mn1 138.37(19) . .
C20 O11 Mn1 132.9(2) . .

loop_
_geom_bond_atom_site_label_1
_geom_bond_atom_site_label_2
_geom_bond_distance
_geom_bond_site_symmetry_2
Mn1 O6 2.0754(18) 1_565
Mn1 O5 2.1058(17) .
Mn1 O10 2.1294(19) .
Mn1 O11 2.214(2) .
Mn1 O9 2.2500(18) 4_565
Mn1 O8 2.3674(16) 4_565
Mn1 C12 2.638(2) 4_565
Mn2 O4 2.1469(16) .
Mn2 O4 2.1469(16) 3_765
Mn2 O7 2.1590(16) 3_755
Mn2 O7 2.1590(16) 1_565
Mn2 O8 2.2514(16) 4_565
Mn2 O8 2.2514(16) 2_755
C1 O1 1.204(3) .
C1 N2 1.383(3) .
C1 N1 1.383(3) .
C2 O2 1.204(3) .
C2 N2 1.381(3) .
C2 N3 1.384(3) .
C3 O3 1.204(3) .
C3 N1 1.378(3) .
C3 N3 1.382(3) .
C4 N1 1.478(3) .
C4 C5 1.504(3) .
C4 H4A 0.9700 .
C4 H4B 0.9700 .
C5 C6 1.516(3) .
C5 H5A 0.9700 .
C5 H5B 0.9700 .
C6 O4 1.240(3) .
C6 O5 1.253(3) .
C7 N2 1.480(3) .
C7 C8 1.512(3) .
C7 H7A 0.9700 .
C7 H7B 0.9700 .
C8 C9 1.516(3) .
C8 H8A 0.9700 .
C8 H8B 0.9700 .
C9 O7 1.243(3) .
C9 O6 1.255(3) .
C10 N3 1.480(3) .
C10 C11 1.511(4) .
C10 H10A 0.9700 .
C10 H10B 0.9700 .
C11 C12 1.506(3) .
C11 H11A 0.9700 .
C11 H11B 0.9700 .
C12 O9 1.244(3) .
C12 O8 1.266(3) .
C12 Mn1 2.638(2) 4_666
C13 N4 1.463(4) .
C13 H13A 0.9600 .
C13 H13B 0.9600 .
C13 H13C 0.9600 .
C14 N4 1.465(4) .
C14 H14A 0.9600 .
C14 H14B 0.9600 .
C14 H14C 0.9600 .
C15 C16 1.498(4) .
C15 H15A 0.9600 .
C15 H15B 0.9600 .
C15 H15C 0.9600 .
C16 O10 1.257(3) .
C16 N4 1.315(3) .
C17 N5 1.443(5) .
C17 H17A 0.9600 .
C17 H17B 0.9600 .
C17 H17C 0.9600 .
C18 N5 1.640(7) .
C18 H18A 0.9600 .
C18 H18B 0.9600 .
C18 H18C 0.9600 .
C19 C20 1.554(7) .
C19 H19A 0.9600 .
C19 H19B 0.9600 .
C19 H19C 0.9600 .
C20 N5 1.208(6) .
C20 O11 1.234(5) .
C21 N6 1.829(7) .
C21 H21A 0.9600 .
C21 H21B 0.9600 .
C21 H21C 0.9600 .
C22 N6 1.412(5) .
C22 H22A 0.9600 .
C22 H22B 0.9600 .
C22 H22C 0.9600 .
C23 C24 1.786(11) .
C23 H23A 0.9600 .
C23 H23B 0.9600 .
C23 H23C 0.9600 .
C24 N6 1.016(7) .
C24 O12 1.191(6) .
O6 Mn1 2.0754(18) 1_545
O7 Mn2 2.1590(16) 1_545
O8 Mn2 2.2514(16) 2_745
O8 Mn1 2.3674(16) 4_666
O9 Mn1 2.2500(18) 4_666

loop_
_geom_torsion_atom_site_label_1
_geom_torsion_atom_site_label_2
_geom_torsion_atom_site_label_3
_geom_torsion_atom_site_label_4
_geom_torsion
_geom_torsion_site_symmetry_1
_geom_torsion_site_symmetry_4
N1 C4 C5 C6 -170.32(19) . .
C4 C5 C6 O4 -2.6(3) . .
C4 C5 C6 O5 177.4(2) . .
N2 C7 C8 C9 177.48(19) . .
C7 C8 C9 O7 178.3(2) . .
C7 C8 C9 O6 -1.9(3) . .
N3 C10 C11 C12 160.3(2) . .
C10 C11 C12 O9 -169.9(2) . .
C10 C11 C12 O8 5.9(4) . .
C10 C11 C12 Mn1 -103.4(10) . 4_666
O3 C3 N1 C1 -176.1(2) . .
N3 C3 N1 C1 5.0(3) . .
O3 C3 N1 C4 -2.2(4) . .
N3 C3 N1 C4 179.0(2) . .
O1 C1 N1 C3 179.6(2) . .
N2 C1 N1 C3 -0.9(3) . .
O1 C1 N1 C4 5.6(4) . .
N2 C1 N1 C4 -174.9(2) . .
C5 C4 N1 C3 -88.8(3) . .
C5 C4 N1 C1 85.6(3) . .
O2 C2 N2 C1 -179.3(2) . .
N3 C2 N2 C1 0.3(3) . .
O2 C2 N2 C7 1.5(4) . .
N3 C2 N2 C7 -178.9(2) . .
O1 C1 N2 C2 177.6(2) . .
N1 C1 N2 C2 -2.0(3) . .
O1 C1 N2 C7 -3.2(4) . .
N1 C1 N2 C7 177.3(2) . .
C8 C7 N2 C2 -99.2(3) . .
C8 C7 N2 C1 81.6(3) . .
O3 C3 N3 C2 174.2(2) . .
N1 C3 N3 C2 -6.9(3) . .
O3 C3 N3 C10 -0.8(4) . .
N1 C3 N3 C10 178.1(2) . .
O2 C2 N3 C3 -176.0(2) . .
N2 C2 N3 C3 4.4(3) . .
O2 C2 N3 C10 -0.9(4) . .
N2 C2 N3 C10 179.4(2) . .
C11 C10 N3 C3 82.1(3) . .
C11 C10 N3 C2 -93.3(3) . .
O10 C16 N4 C13 3.9(4) . .
C15 C16 N4 C13 -175.5(3) . .
O10 C16 N4 C14 179.1(3) . .
C15 C16 N4 C14 -0.4(4) . .
O11 C20 N5 C17 -176.9(4) . .
C19 C20 N5 C17 3.1(7) . .
O11 C20 N5 C18 -0.2(6) . .
C19 C20 N5 C18 179.7(3) . .
O12 C24 N6 C22 -174.0(11) . .
C23 C24 N6 C22 5.7(16) . .
O12 C24 N6 C21 -2.6(17) . .
C23 C24 N6 C21 177.1(3) . .
O5 C6 O4 Mn2 -21.8(4) . .
C5 C6 O4 Mn2 158.1(2) . .
O4 Mn2 O4 C6 75(100) 3_765 .
O7 Mn2 O4 C6 -96.3(3) 3_755 .
O7 Mn2 O4 C6 83.7(3) 1_565 .
O8 Mn2 O4 C6 -7.2(3) 4_565 .
O8 Mn2 O4 C6 172.8(3) 2_755 .
O4 C6 O5 Mn1 0.4(4) . .
C5 C6 O5 Mn1 -179.58(16) . .
O6 Mn1 O5 C6 -58.3(2) 1_565 .
O10 Mn1 O5 C6 -160.3(2) . .
O11 Mn1 O5 C6 146.7(4) . .
O9 Mn1 O5 C6 93.1(2) 4_565 .
O8 Mn1 O5 C6 36.4(2) 4_565 .
C12 Mn1 O5 C6 65.1(2) 4_565 .
O7 C9 O6 Mn1 -6.4(4) . 1_545
C8 C9 O6 Mn1 173.88(18) . 1_545
O6 C9 O7 Mn2 -5.9(4) . 1_545
C8 C9 O7 Mn2 173.84(18) . 1_545
O9 C12 O8 Mn2 -111.5(3) . 2_745
C11 C12 O8 Mn2 72.9(3) . 2_745
Mn1 C12 O8 Mn2 -118.3(2) 4_666 2_745
O9 C12 O8 Mn1 6.7(2) . 4_666
C11 C12 O8 Mn1 -168.8(2) . 4_666
O8 C12 O9 Mn1 -7.1(2) . 4_666
C11 C12 O9 Mn1 168.6(2) . 4_666
N4 C16 O10 Mn1 174.1(2) . .
C15 C16 O10 Mn1 -6.5(5) . .
O6 Mn1 O10 C16 44.3(3) 1_565 .
O5 Mn1 O10 C16 142.9(3) . .
O11 Mn1 O10 C16 -44.7(3) . .
O9 Mn1 O10 C16 -126.2(3) 4_565 .
O8 Mn1 O10 C16 -125.6(3) 4_565 .
C12 Mn1 O10 C16 -123.5(3) 4_565 .
N5 C20 O11 Mn1 98.5(5) . .
C19 C20 O11 Mn1 -81.4(5) . .
O6 Mn1 O11 C20 113.4(4) 1_565 .
O5 Mn1 O11 C20 -91.3(6) . .
O10 Mn1 O11 C20 -144.3(4) . .
O9 Mn1 O11 C20 -37.1(4) 4_565 .
O8 Mn1 O11 C20 19.1(4) 4_565 .
C12 Mn1 O11 C20 -8.9(4) 4_565 .
